data_7226276
loop_
_publ_author_name
'Sun, Yantao'
'Cui, Zili'
'Chen, Lichuan'
'Lu, Xiaofeng'
'Wu, Yuewei'
'Zhang, Haoli'
'Shao, Xiangfeng'

_publ_section_title
;
 Aryl-Fused Tetrathianaphthalene (TTN): Synthesis, Structures, Properties,
 and Cocrystals with Fullerenes
;
_journal_name_full 'RSC Adv.'
_journal_paper_doi 10.1039/C6RA18945H
_journal_year 2016
_chemical_formula_moiety 'C18 H16 O4 S4'
_chemical_formula_sum 'C18 H16 O4 S4'
_chemical_formula_weight 424.54
_chemical_melting_point 582.7
_chemical_name_common TTN2
_chemical_name_systematic
;
TTN2
;
_space_group_IT_number 14
_symmetry_cell_setting monoclinic
_symmetry_space_group_name_Hall '-P 2ybc'
_symmetry_space_group_name_H-M 'P 1 21/c 1'
_atom_sites_solution_hydrogens geom
_atom_sites_solution_primary direct
_atom_sites_solution_secondary difmap
_audit_creation_method SHELXL-97
_audit_update_record
;
2016-07-13 deposited with the CCDC.
2016-08-15 downloaded from the CCDC.
;
_cell_angle_alpha 90.00
_cell_angle_beta 96.481(4)
_cell_angle_gamma 90.00
_cell_formula_units_Z 2
_cell_length_a 12.6110(5)
_cell_length_b 10.1047(5)
_cell_length_c 7.3307(3)
_cell_measurement_reflns_used 1783
_cell_measurement_temperature 293(2)
_cell_measurement_theta_max 28.157
_cell_measurement_theta_min 3.939
_cell_volume 928.18(7)
_computing_cell_refinement
;
CrysAlisPro, Agilent Technologies,
Version 1.171.36.28 (release 01-02-2013 CrysAlis171 .NET)
(compiled Feb  1 2013,16:14:44)
;
_computing_data_collection
;
CrysAlisPro, Agilent Technologies,
Version 1.171.36.28 (release 01-02-2013 CrysAlis171 .NET)
(compiled Feb  1 2013,16:14:44)
;
_computing_data_reduction
;
CrysAlisPro, Agilent Technologies,
Version 1.171.36.28 (release 01-02-2013 CrysAlis171 .NET)
(compiled Feb  1 2013,16:14:44)
;
_computing_molecular_graphics Ortep3
_computing_publication_material Ortep3
_computing_structure_refinement 'SHELXL-97 (Sheldrick, 1997)'
_computing_structure_solution SIR2004
_diffrn_ambient_temperature 293(2)
_diffrn_detector_area_resol_mean 16.0733
_diffrn_measured_fraction_theta_full 0.900
_diffrn_measured_fraction_theta_max 0.900
_diffrn_measurement_device_type 'SuperNova, Dual, Cu at zero, Eos'
_diffrn_measurement_method '\w scans'
_diffrn_radiation_monochromator mirror
_diffrn_radiation_source 'SuperNova (Mo) X-ray Source'
_diffrn_radiation_type MoK\a
_diffrn_radiation_wavelength 0.71073
_diffrn_reflns_av_R_equivalents 0.0259
_diffrn_reflns_av_sigmaI/netI 0.0396
_diffrn_reflns_limit_h_max 16
_diffrn_reflns_limit_h_min -12
_diffrn_reflns_limit_k_max 13
_diffrn_reflns_limit_k_min -10
_diffrn_reflns_limit_l_max 9
_diffrn_reflns_limit_l_min -9
_diffrn_reflns_number 3732
_diffrn_reflns_theta_full 28.35
_diffrn_reflns_theta_max 28.35
_diffrn_reflns_theta_min 3.25
_exptl_absorpt_coefficient_mu 0.533
_exptl_absorpt_correction_T_max 1.0000
_exptl_absorpt_correction_T_min 0.73049
_exptl_absorpt_correction_type multi-scan
_exptl_absorpt_process_details
;
CrysAlisPro, Agilent Technologies,
Version 1.171.36.28 (release 01-02-2013 CrysAlis171 .NET)
(compiled Feb  1 2013,16:14:44)
Empirical absorption correction using spherical harmonics,
 implemented in SCALE3 ABSPACK scaling algorithm.
;
_exptl_crystal_colour white
_exptl_crystal_density_diffrn 1.519
_exptl_crystal_density_meas ?
_exptl_crystal_density_method 'not measured'
_exptl_crystal_description block
_exptl_crystal_F_000 440
_exptl_crystal_size_max 0.36
_exptl_crystal_size_mid 0.26
_exptl_crystal_size_min 0.24
_refine_diff_density_max 0.231
_refine_diff_density_min -0.261
_refine_diff_density_rms 0.052
_refine_ls_extinction_method none
_refine_ls_goodness_of_fit_ref 1.044
_refine_ls_hydrogen_treatment mixed
_refine_ls_matrix_type full
_refine_ls_number_parameters 120
_refine_ls_number_reflns 2093
_refine_ls_number_restraints 0
_refine_ls_restrained_S_all 1.044
_refine_ls_R_factor_all 0.0500
_refine_ls_R_factor_gt 0.0369
_refine_ls_shift/su_max 0.001
_refine_ls_shift/su_mean 0.000
_refine_ls_structure_factor_coef Fsqd
_refine_ls_weighting_details 'calc w=1/[\s^2^(Fo^2^)+(0.0402P)^2^+0.1369P] where P=(Fo^2^+2Fc^2^)/3'
_refine_ls_weighting_scheme calc
_refine_ls_wR_factor_gt 0.0874
_refine_ls_wR_factor_ref 0.1016
_reflns_number_gt 1652
_reflns_number_total 2093
_reflns_threshold_expression >2sigma(I)
_cod_data_source_file c6ra18945h2.cif
_cod_data_source_block TTN2
_cod_depositor_comments
;
The following automatic conversions were performed:

'_exptl_crystal_density_meas' value 'not measured' was changed to '?'
- the value is perceived as not measured.

Automatic conversion script
Id: cif_fix_values 4268 2015-11-12 08:31:59Z antanas 
;
_cod_original_sg_symbol_H-M P21/c
_cod_database_code 7226276

loop_
_symmetry_equiv_pos_as_xyz
'x, y, z'
'-x, y+1/2, -z+1/2'
'-x, -y, -z'
'x, -y-1/2, z-1/2'

loop_
_atom_site_label
_atom_site_type_symbol
_atom_site_fract_x
_atom_site_fract_y
_atom_site_fract_z
_atom_site_U_iso_or_equiv
_atom_site_adp_type
_atom_site_occupancy
_atom_site_symmetry_multiplicity
_atom_site_calc_flag
_atom_site_refinement_flags
S2 S 0.65977(4) 0.55887(6) 0.44307(8) 0.04715(19) Uani 1 1 d .
S1 S 0.50042(4) 0.68047(6) 0.66562(7) 0.04621(19) Uani 1 1 d .
O2 O 0.05788(11) 0.79657(18) 0.3496(2) 0.0601(5) Uani 1 1 d .
O1 O 0.18646(13) 0.99075(18) 0.4457(2) 0.0590(4) Uani 1 1 d .
C9 C -0.01533(17) 0.6922(3) 0.3024(4) 0.0751(9) Uani 1 1 d .
H9A H 0.0106 0.6379 0.2096 0.113 Uiso 1 1 calc R
H9B H -0.0835 0.7285 0.2566 0.113 Uiso 1 1 calc R
H9C H -0.0226 0.6395 0.4093 0.113 Uiso 1 1 calc R
C2 C 0.36705(14) 0.7104(2) 0.5699(2) 0.0383(5) Uani 1 1 d .
C6 C 0.19385(15) 0.6328(2) 0.4436(3) 0.0433(5) Uani 1 1 d .
H6 H 0.1483 0.5632 0.4065 0.052 Uiso 1 1 calc R
C5 C 0.15878(15) 0.7612(3) 0.4215(3) 0.0452(5) Uani 1 1 d .
C1 C 0.53336(14) 0.5507(2) 0.5228(3) 0.0396(5) Uani 1 1 d .
C3 C 0.33256(15) 0.8411(2) 0.5435(3) 0.0414(5) Uani 1 1 d .
H3 H 0.3797 0.9106 0.5734 0.050 Uiso 1 1 calc R
C7 C 0.70177(15) 0.3931(2) 0.4780(2) 0.0386(5) Uani 1 1 d .
C8 C 0.2510(2) 1.0985(3) 0.5168(3) 0.0613(7) Uani 1 1 d .
H8A H 0.3148 1.1018 0.4569 0.092 Uiso 1 1 calc R
H8B H 0.2696 1.0866 0.6464 0.092 Uiso 1 1 calc R
H8C H 0.2121 1.1797 0.4952 0.092 Uiso 1 1 calc R
C4 C 0.22829(16) 0.8670(2) 0.4727(3) 0.0442(5) Uani 1 1 d .

loop_
_atom_site_aniso_label
_atom_site_aniso_U_11
_atom_site_aniso_U_22
_atom_site_aniso_U_33
_atom_site_aniso_U_23
_atom_site_aniso_U_13
_atom_site_aniso_U_12
S2 0.0418(3) 0.0424(4) 0.0581(3) 0.0044(3) 0.0093(2) 0.0003(2)
S1 0.0399(3) 0.0493(4) 0.0464(3) -0.0123(3) -0.0082(2) 0.0067(2)
O2 0.0368(8) 0.0701(12) 0.0703(10) -0.0061(10) -0.0074(7) 0.0106(8)
O1 0.0527(9) 0.0479(10) 0.0729(10) -0.0026(9) -0.0090(7) 0.0137(8)
C9 0.0348(11) 0.093(2) 0.0936(19) -0.0089(18) -0.0083(12) -0.0009(13)
C2 0.0353(9) 0.0463(13) 0.0329(9) -0.0051(9) 0.0016(7) 0.0033(9)
C6 0.0336(9) 0.0528(14) 0.0437(10) -0.0047(11) 0.0048(8) -0.0022(9)
C5 0.0351(10) 0.0587(15) 0.0412(10) -0.0030(11) 0.0015(8) 0.0056(10)
C1 0.0384(10) 0.0400(12) 0.0395(9) -0.0006(9) 0.0001(8) 0.0037(8)
C3 0.0397(10) 0.0429(13) 0.0411(10) -0.0027(10) 0.0017(8) 0.0046(9)
C7 0.0369(10) 0.0431(13) 0.0362(9) -0.0005(10) 0.0059(8) 0.0049(9)
C8 0.0681(15) 0.0462(15) 0.0671(15) -0.0073(13) -0.0035(12) 0.0108(12)
C4 0.0431(11) 0.0480(14) 0.0409(10) -0.0021(11) 0.0021(8) 0.0091(10)

loop_
_atom_type_symbol
_atom_type_description
_atom_type_scat_dispersion_real
_atom_type_scat_dispersion_imag
_atom_type_scat_source
C C 0.0033 0.0016 'International Tables Vol C Tables 4.2.6.8 and 6.1.1.4'
H H 0.0000 0.0000 'International Tables Vol C Tables 4.2.6.8 and 6.1.1.4'
O O 0.0106 0.0060 'International Tables Vol C Tables 4.2.6.8 and 6.1.1.4'
S S 0.1246 0.1234 'International Tables Vol C Tables 4.2.6.8 and 6.1.1.4'

loop_
_geom_angle_atom_site_label_1
_geom_angle_atom_site_label_2
_geom_angle_atom_site_label_3
_geom_angle
_geom_angle_site_symmetry_1
_geom_angle_site_symmetry_3
C1 S2 C7 100.09(10) . .
C1 S1 C2 99.73(9) . .
C5 O2 C9 116.8(2) . .
C4 O1 C8 116.94(17) . .
O2 C9 H9A 109.5 . .
O2 C9 H9B 109.5 . .
H9A C9 H9B 109.5 . .
O2 C9 H9C 109.5 . .
H9A C9 H9C 109.5 . .
H9B C9 H9C 109.5 . .
C7 C2 C3 120.29(17) 3_666 .
C7 C2 S1 120.85(17) 3_666 .
C3 C2 S1 118.86(16) . .
C5 C6 C7 120.0(2) . 3_666
C5 C6 H6 120.0 . .
C7 C6 H6 120.0 3_666 .
O2 C5 C6 124.4(2) . .
O2 C5 C4 115.4(2) . .
C6 C5 C4 120.22(18) . .
C1 C1 S1 122.3(2) 3_666 .
C1 C1 S2 121.2(2) 3_666 .
S1 C1 S2 116.52(11) . .
C4 C3 C2 119.9(2) . .
C4 C3 H3 120.0 . .
C2 C3 H3 120.0 . .
C2 C7 C6 119.9(2) 3_666 3_666
C2 C7 S2 120.83(15) 3_666 .
C6 C7 S2 119.30(17) 3_666 .
O1 C8 H8A 109.5 . .
O1 C8 H8B 109.5 . .
H8A C8 H8B 109.5 . .
O1 C8 H8C 109.5 . .
H8A C8 H8C 109.5 . .
H8B C8 H8C 109.5 . .
O1 C4 C3 124.3(2) . .
O1 C4 C5 116.07(18) . .
C3 C4 C5 119.6(2) . .

loop_
_geom_bond_atom_site_label_1
_geom_bond_atom_site_label_2
_geom_bond_distance
_geom_bond_site_symmetry_2
S2 C1 1.761(2) .
S2 C7 1.767(2) .
S1 C1 1.757(2) .
S1 C2 1.7737(18) .
O2 C5 1.369(2) .
O2 C9 1.419(3) .
O1 C4 1.363(3) .
O1 C8 1.422(3) .
C9 H9A 0.9600 .
C9 H9B 0.9600 .
C9 H9C 0.9600 .
C2 C7 1.379(3) 3_666
C2 C3 1.397(3) .
C6 C5 1.374(3) .
C6 C7 1.400(3) 3_666
C6 H6 0.9300 .
C5 C4 1.407(3) .
C1 C1 1.344(4) 3_666
C3 C4 1.383(3) .
C3 H3 0.9300 .
C7 C2 1.379(3) 3_666
C7 C6 1.400(3) 3_666
C8 H8A 0.9600 .
C8 H8B 0.9600 .
C8 H8C 0.9600 .

loop_
_geom_torsion_atom_site_label_1
_geom_torsion_atom_site_label_2
_geom_torsion_atom_site_label_3
_geom_torsion_atom_site_label_4
_geom_torsion
_geom_torsion_site_symmetry_1
_geom_torsion_site_symmetry_4
C1 S1 C2 C7 42.87(18) . 3_666
C1 S1 C2 C3 -137.09(16) . .
C9 O2 C5 C6 2.6(3) . .
C9 O2 C5 C4 -177.9(2) . .
C7 C6 C5 O2 -178.74(17) 3_666 .
C7 C6 C5 C4 1.7(3) 3_666 .
C2 S1 C1 C1 -44.2(3) . 3_666
C2 S1 C1 S2 136.41(12) . .
C7 S2 C1 C1 -43.7(2) . 3_666
C7 S2 C1 S1 135.70(11) . .
C7 C2 C3 C4 1.4(3) 3_666 .
S1 C2 C3 C4 -178.60(14) . .
C1 S2 C7 C2 43.98(18) . 3_666
C1 S2 C7 C6 -135.60(15) . 3_666
C8 O1 C4 C3 -8.3(3) . .
C8 O1 C4 C5 172.58(19) . .
C2 C3 C4 O1 178.49(19) . .
C2 C3 C4 C5 -2.4(3) . .
O2 C5 C4 O1 0.4(3) . .
C6 C5 C4 O1 179.99(19) . .
O2 C5 C4 C3 -178.76(18) . .
C6 C5 C4 C3 0.8(3) . .
